data_2238681
loop_
_publ_author_name
'Sow, Yaya'
'Diop, Libasse'
'Molloy, Kieran C.'
'Kociok-K\"ohn, Gabriele'

_publ_section_title
;
 Dichloridodiphenylbis(thiourea-\k<i>S</i>)tin(IV)
;
_journal_issue 10
_journal_name_full 'Acta Crystallographica Section E'
_journal_page_first m539
_journal_page_last m540
_journal_paper_doi 10.1107/S1600536813024343
_journal_volume 69
_journal_year 2013
_chemical_formula_iupac '[Sn (C6 H5)2 Cl2 (C H4 N2 S)2]'
_chemical_formula_moiety 'C14 H18 Cl2 N4 S2 Sn'
_chemical_formula_sum 'C14 H18 Cl2 N4 S2 Sn'
_chemical_formula_weight 496.03
_chemical_name_systematic
;
Dichloridodiphenylbis(thiourea-\k<i>S</i>)tin(IV)
;
_space_group_IT_number 88
_symmetry_cell_setting tetragonal
_symmetry_space_group_name_Hall '-I 4ad'
_symmetry_space_group_name_H-M 'I 41/a :2'
_atom_sites_solution_hydrogens geom
_atom_sites_solution_primary direct
_atom_sites_solution_secondary difmap
_audit_creation_method SHELXL-97
_cell_angle_alpha 90.00
_cell_angle_beta 90.00
_cell_angle_gamma 90.00
_cell_formula_units_Z 8
_cell_length_a 14.6401(2)
_cell_length_b 14.6401(2)
_cell_length_c 17.7899(3)
_cell_measurement_reflns_used 13789
_cell_measurement_temperature 150(2)
_cell_measurement_theta_max 27.485
_cell_measurement_theta_min 2.910
_cell_volume 3812.95(10)
_computing_cell_refinement 'DENZO and SCALEPACK (Otwinowski & Minor, 1997)'
_computing_data_collection 'COLLECT (Nonius, 1999)'
_computing_data_reduction
;
DENZO and SCALEPACK (Otwinowski & Minor, 1997)
;
_computing_molecular_graphics 'ORTEP-3 for Windows (Farrugia, 2012)'
_computing_publication_material
;
WinGX (Farrugia, 2012)
;
_computing_structure_refinement
;
SHELXL97 (Sheldrick, 2008)
;
_computing_structure_solution
;
SIR97 (Altomare <i>et al.</i>, 1999)
;
_diffrn_ambient_temperature 150(2)
_diffrn_measured_fraction_theta_full 0.998
_diffrn_measured_fraction_theta_max 0.998
_diffrn_measurement_device_type 'Nonius KappaCCD'
_diffrn_measurement_method '152 2.0 degree images with \w scans'
_diffrn_radiation_monochromator graphite
_diffrn_radiation_source 'fine-focus sealed tube'
_diffrn_radiation_type MoK\a
_diffrn_radiation_wavelength 0.71073
_diffrn_reflns_av_R_equivalents 0.0409
_diffrn_reflns_av_sigmaI/netI 0.0222
_diffrn_reflns_limit_h_max 18
_diffrn_reflns_limit_h_min -18
_diffrn_reflns_limit_k_max 18
_diffrn_reflns_limit_k_min -18
_diffrn_reflns_limit_l_max 23
_diffrn_reflns_limit_l_min -23
_diffrn_reflns_number 23870
_diffrn_reflns_theta_full 27.48
_diffrn_reflns_theta_max 27.48
_diffrn_reflns_theta_min 3.32
_diffrn_standards_decay_% 0
_diffrn_standards_number 0
_exptl_absorpt_coefficient_mu 1.842
_exptl_absorpt_correction_T_max 0.6559
_exptl_absorpt_correction_T_min 0.5649
_exptl_absorpt_correction_type multi-scan
_exptl_absorpt_process_details
;
(<i>SORTAV</i>; Blessing, 1995)
;
_exptl_crystal_colour colourless
_exptl_crystal_density_diffrn 1.728
_exptl_crystal_density_method 'not measured'
_exptl_crystal_description block
_exptl_crystal_F_000 1968
_exptl_crystal_size_max 0.35
_exptl_crystal_size_mid 0.35
_exptl_crystal_size_min 0.25
_refine_diff_density_max 0.401
_refine_diff_density_min -0.717
_refine_ls_extinction_coef 0.00076(6)
_refine_ls_extinction_expression Fc^*^=kFc[1+0.001xFc^2^\l^3^/sin(2\q)]^-1/4^
_refine_ls_extinction_method 'SHELXL97 (Sheldrick, 2008)'
_refine_ls_goodness_of_fit_ref 1.059
_refine_ls_hydrogen_treatment mixed
_refine_ls_matrix_type full
_refine_ls_number_parameters 123
_refine_ls_number_reflns 2183
_refine_ls_number_restraints 0
_refine_ls_restrained_S_all 1.059
_refine_ls_R_factor_all 0.0259
_refine_ls_R_factor_gt 0.0193
_refine_ls_shift/su_max 0.001
_refine_ls_shift/su_mean 0.000
_refine_ls_structure_factor_coef Fsqd
_refine_ls_weighting_details 'calc w=1/[\s^2^(Fo^2^)+(0.0219P)^2^+4.1509P] where P=(Fo^2^+2Fc^2^)/3'
_refine_ls_weighting_scheme calc
_refine_ls_wR_factor_gt 0.0476
_refine_ls_wR_factor_ref 0.0513
_reflns_number_gt 1892
_reflns_number_total 2183
_reflns_threshold_expression I>2sigma(I)
_cod_data_source_file wm2764.cif
_cod_data_source_block I
_cod_original_sg_symbol_H-M 'I 41/a'
_cod_database_code 2238681

loop_
_symmetry_equiv_pos_as_xyz
'x, y, z'
'-y+3/4, x+1/4, z+1/4'
'-x, -y+1/2, z'
'y+1/4, -x+1/4, z+1/4'
'x+1/2, y+1/2, z+1/2'
'-y+5/4, x+3/4, z+3/4'
'-x+1/2, -y+1, z+1/2'
'y+3/4, -x+3/4, z+3/4'
'-x, -y, -z'
'y-3/4, -x-1/4, -z-1/4'
'x, y-1/2, -z'
'-y-1/4, x-1/4, -z-1/4'
'-x+1/2, -y+1/2, -z+1/2'
'y-1/4, -x+1/4, -z+1/4'
'x+1/2, y, -z+1/2'
'-y+1/4, x+1/4, -z+1/4'

loop_
_atom_site_type_symbol
_atom_site_label
_atom_site_fract_x
_atom_site_fract_y
_atom_site_fract_z
_atom_site_U_iso_or_equiv
_atom_site_adp_type
_atom_site_calc_flag
_atom_site_refinement_flags
_atom_site_occupancy
_atom_site_symmetry_multiplicity
Sn Sn 0.0000 0.2500 0.371721(7) 0.01479(8) Uani d S 1 2
Cl Cl1 0.0000 0.2500 0.22431(3) 0.01928(13) Uani d S 1 2
Cl Cl2 0.0000 0.2500 0.51334(3) 0.02256(13) Uani d S 1 2
S S 0.15011(3) 0.35281(3) 0.35755(3) 0.02464(11) Uani d . 1 1
N N1 0.22306(14) 0.26557(13) 0.47461(10) 0.0378(4) Uani d . 1 1
H H1A 0.2663(18) 0.2448(17) 0.4972(14) 0.054(8) Uiso d . 1 1
H H1B 0.1685(19) 0.2538(17) 0.4898(14) 0.052(7) Uiso d . 1 1
N N2 0.32157(12) 0.32246(17) 0.38782(12) 0.0463(5) Uani d . 1 1
H H2A 0.3644(18) 0.3077(18) 0.4143(15) 0.056(7) Uiso d . 1 1
H H2B 0.331(2) 0.348(2) 0.3459(19) 0.076(10) Uiso d . 1 1
C C1 0.07672(12) 0.12407(11) 0.36491(8) 0.0191(3) Uani d . 1 1
C C2 0.15058(11) 0.11573(11) 0.31618(9) 0.0220(3) Uani d . 1 1
H H2 0.1712 0.1675 0.2888 0.026 Uiso calc R 1 1
C C3 0.19442(12) 0.03197(13) 0.30729(10) 0.0287(4) Uani d . 1 1
H H3 0.2448 0.0266 0.2739 0.034 Uiso calc R 1 1
C C4 0.16417(13) -0.04356(13) 0.34738(11) 0.0325(4) Uani d . 1 1
H H4 0.1930 -0.1011 0.3406 0.039 Uiso calc R 1 1
C C5 0.09216(13) -0.03516(12) 0.39710(11) 0.0303(4) Uani d . 1 1
H H5 0.0724 -0.0867 0.4252 0.036 Uiso calc R 1 1
C C6 0.04852(11) 0.04849(11) 0.40608(9) 0.0231(3) Uani d . 1 1
H H6 -0.0008 0.0540 0.4405 0.028 Uiso calc R 1 1
C C7 0.23733(12) 0.30925(11) 0.41088(10) 0.0247(4) Uani d . 1 1

loop_
_atom_site_aniso_label
_atom_site_aniso_U_11
_atom_site_aniso_U_22
_atom_site_aniso_U_33
_atom_site_aniso_U_12
_atom_site_aniso_U_13
_atom_site_aniso_U_23
Sn 0.01624(10) 0.01267(10) 0.01545(10) -0.00079(5) 0.000 0.000
Cl1 0.0222(3) 0.0212(3) 0.0144(2) -0.00041(19) 0.000 0.000
Cl2 0.0323(3) 0.0204(3) 0.0150(3) -0.0046(2) 0.000 0.000
S 0.0184(2) 0.0218(2) 0.0337(2) -0.00452(16) -0.00682(17) 0.00877(17)
N1 0.0324(10) 0.0431(10) 0.0380(9) -0.0012(8) -0.0151(8) 0.0110(8)
N2 0.0187(9) 0.0828(16) 0.0373(10) 0.0101(9) -0.0039(8) 0.0048(10)
C1 0.0211(8) 0.0180(8) 0.0183(7) -0.0031(6) -0.0033(6) -0.0004(6)
C2 0.0198(8) 0.0217(8) 0.0246(8) -0.0008(6) 0.0003(6) 0.0015(6)
C3 0.0201(9) 0.0310(10) 0.0352(10) 0.0061(7) 0.0019(7) -0.0032(7)
C4 0.0295(10) 0.0244(9) 0.0437(11) 0.0092(7) -0.0056(8) 0.0005(8)
C5 0.0331(10) 0.0210(9) 0.0368(9) 0.0020(7) -0.0030(8) 0.0084(7)
C6 0.0246(8) 0.0216(8) 0.0231(8) 0.0003(6) -0.0003(6) 0.0036(6)
C7 0.0238(8) 0.0231(8) 0.0271(9) 0.0021(6) -0.0058(7) -0.0057(7)

loop_
_atom_type_symbol
_atom_type_description
_atom_type_scat_dispersion_real
_atom_type_scat_dispersion_imag
_atom_type_scat_source
C C 0.0033 0.0016 'International Tables Vol C Tables 4.2.6.8 and 6.1.1.4'
H H 0.0000 0.0000 'International Tables Vol C Tables 4.2.6.8 and 6.1.1.4'
Cl Cl 0.1484 0.1585 'International Tables Vol C Tables 4.2.6.8 and 6.1.1.4'
N N 0.0061 0.0033 'International Tables Vol C Tables 4.2.6.8 and 6.1.1.4'
S S 0.1246 0.1234 'International Tables Vol C Tables 4.2.6.8 and 6.1.1.4'
Sn Sn -0.6537 1.4246 'International Tables Vol C Tables 4.2.6.8 and 6.1.1.4'

loop_
_geom_angle_atom_site_label_1
_geom_angle_atom_site_label_2
_geom_angle_atom_site_label_3
_geom_angle_site_symmetry_1
_geom_angle_site_symmetry_3
_geom_angle
C1 Sn C1 . 3 173.57(8)
C1 Sn Cl2 . . 93.21(4)
C1 Sn Cl2 3 . 93.21(4)
C1 Sn Cl1 . . 86.79(4)
C1 Sn Cl1 3 . 86.79(4)
Cl2 Sn Cl1 . . 180.0
C1 Sn S . 3 86.66(4)
C1 Sn S 3 3 92.73(4)
Cl2 Sn S . 3 95.405(10)
Cl1 Sn S . 3 84.595(10)
C1 Sn S . . 92.73(4)
C1 Sn S 3 . 86.66(4)
Cl2 Sn S . . 95.405(10)
Cl1 Sn S . . 84.595(10)
S Sn S 3 . 169.19(2)
C7 S Sn . . 110.52(6)
C7 N1 H1A . . 119.0(18)
C7 N1 H1B . . 120.9(17)
H1A N1 H1B . . 120(2)
C7 N2 H2A . . 120.3(19)
C7 N2 H2B . . 119(2)
H2A N2 H2B . . 120(3)
C6 C1 C2 . . 119.30(16)
C6 C1 Sn . . 119.67(12)
C2 C1 Sn . . 120.90(12)
C1 C2 C3 . . 120.40(16)
C1 C2 H2 . . 119.8
C3 C2 H2 . . 119.8
C4 C3 C2 . . 119.72(16)
C4 C3 H3 . . 120.1
C2 C3 H3 . . 120.1
C5 C4 C3 . . 120.09(17)
C5 C4 H4 . . 120.0
C3 C4 H4 . . 120.0
C4 C5 C6 . . 120.17(16)
C4 C5 H5 . . 119.9
C6 C5 H5 . . 119.9
C1 C6 C5 . . 120.28(16)
C1 C6 H6 . . 119.9
C5 C6 H6 . . 119.9
N2 C7 N1 . . 119.24(18)
N2 C7 S . . 118.15(15)
N1 C7 S . . 122.58(15)

loop_
_geom_bond_atom_site_label_1
_geom_bond_atom_site_label_2
_geom_bond_site_symmetry_2
_geom_bond_distance
Sn C1 . 2.1622(17)
Sn C1 3 2.1622(17)
Sn Cl2 . 2.5194(6)
Sn Cl1 . 2.6224(6)
Sn S 3 2.6755(4)
Sn S . 2.6755(4)
S C7 . 1.7137(17)
N1 C7 . 1.318(2)
N1 H1A . 0.81(3)
N1 H1B . 0.86(3)
N2 C7 . 1.314(2)
N2 H2A . 0.81(3)
N2 H2B . 0.85(3)
C1 C6 . 1.390(2)
C1 C2 . 1.391(2)
C2 C3 . 1.393(2)
C2 H2 . 0.9500
C3 C4 . 1.388(3)
C3 H3 . 0.9500
C4 C5 . 1.382(3)
C4 H4 . 0.9500
C5 C6 . 1.391(2)
C5 H5 . 0.9500
C6 H6 . 0.9500

loop_
_geom_hbond_atom_site_label_D
_geom_hbond_atom_site_label_H
_geom_hbond_atom_site_label_A
_geom_hbond_site_symmetry_A
_geom_hbond_distance_DH
_geom_hbond_distance_HA
_geom_hbond_distance_DA
_geom_hbond_angle_DHA
N1 H1B Cl2 . 0.86(3) 2.50(3) 3.345(2) 166(2)
N2 H2A Cl1 2 0.81(3) 2.41(3) 3.2119(19) 170(3)
